data_7120125
loop_
_publ_author_name
'Helmdach, Kai'
'Ludwig, Stephan'
'Villinger, Alexander'
'Hollmann, Dirk'
'K\"osters, Jutta'
'Seidel, Wolfram W.'

_publ_section_title
;
 Synthesis and activation potential of an open shell diphosphine.
;
_journal_name_full 'Chemical communications (Cambridge, England)'
_journal_paper_doi 10.1039/c7cc02114c
_journal_year 2017
_chemical_formula_moiety 'C45 H48 B F6 I N6 O P3 W, 0.6(C H2 Cl2)'
_chemical_formula_sum 'C45.58 H49.4 B Cl1.2 F6 I N6 O P3 W'
_chemical_formula_weight 1268.15
_chemical_name_systematic
Carbonyl-bis(diphenylphosphino)ethyne-hydridotris(3,4,5-trimethylpyrazolyl)borate-iodido-tungsten(III)-hexafluoroborate
_chemical_properties_physical ', Air-sensitive,Moisture-sensitive'
_space_group_crystal_system monoclinic
_space_group_IT_number 14
_space_group_name_Hall '-P 2ybc'
_space_group_name_H-M_alt 'P 1 21/c 1'
_symmetry_space_group_name_Hall '-P 2ybc'
_symmetry_space_group_name_H-M 'P 1 21/c 1'
_atom_sites_solution_hydrogens geom
_audit_creation_method SHELXL-2014
_audit_update_record
;
2017-03-17 deposited with the CCDC.
2017-05-10 downloaded from the CCDC.
;
_cell_angle_alpha 90
_cell_angle_beta 106.1440(10)
_cell_angle_gamma 90
_cell_formula_units_Z 4
_cell_length_a 13.1608(4)
_cell_length_b 19.5011(6)
_cell_length_c 20.3015(5)
_cell_measurement_reflns_used 9699
_cell_measurement_temperature 123(2)
_cell_measurement_theta_max 28.79
_cell_measurement_theta_min 2.34
_cell_volume 5004.9(3)
_computing_cell_refinement 'Bruker SAINT'
_computing_data_collection 'Bruker APEX2'
_computing_data_reduction 'Bruker SAINT'
_computing_molecular_graphics 'Mercury 2016 '
_computing_publication_material 'SHELXL-2014 (Sheldrick, 2014)'
_computing_structure_refinement 'SHELXL-2014 (Sheldrick, 2014)'
_computing_structure_solution 'SHELXS-97 (Sheldrick 2008)'
_diffrn_ambient_temperature 123(2)
_diffrn_measured_fraction_theta_full 0.997
_diffrn_measured_fraction_theta_max 0.998
_diffrn_measurement_device_type 'Bruker D8 QUEST diffractometer'
_diffrn_measurement_method 'phi and omega scans'
_diffrn_radiation_monochromator multilayer
_diffrn_radiation_source 'microfocus sealed tube'
_diffrn_radiation_type MoK\a
_diffrn_radiation_wavelength 0.71073
_diffrn_reflns_av_R_equivalents 0.0837
_diffrn_reflns_av_unetI/netI 0.0356
_diffrn_reflns_Laue_measured_fraction_full 0.997
_diffrn_reflns_Laue_measured_fraction_max 0.998
_diffrn_reflns_limit_h_max 17
_diffrn_reflns_limit_h_min -17
_diffrn_reflns_limit_k_max 26
_diffrn_reflns_limit_k_min -26
_diffrn_reflns_limit_l_max 27
_diffrn_reflns_limit_l_min -26
_diffrn_reflns_number 161638
_diffrn_reflns_point_group_measured_fraction_full 0.997
_diffrn_reflns_point_group_measured_fraction_max 0.998
_diffrn_reflns_theta_full 25.242
_diffrn_reflns_theta_max 29.000
_diffrn_reflns_theta_min 2.255
_exptl_absorpt_coefficient_mu 3.148
_exptl_absorpt_correction_T_max 0.7458
_exptl_absorpt_correction_T_min 0.6401
_exptl_absorpt_correction_type multi-scan
_exptl_absorpt_process_details '(SADABS; Sheldrick, 2014)'
_exptl_crystal_colour brown
_exptl_crystal_density_diffrn 1.683
_exptl_crystal_description plate
_exptl_crystal_F_000 2497
_exptl_crystal_recrystallization_method 'Re-crystallisation from solvent: dichloromethane/n-pentane'
_exptl_crystal_size_max 0.160
_exptl_crystal_size_mid 0.130
_exptl_crystal_size_min 0.090
_refine_diff_density_max 2.316
_refine_diff_density_min -1.429
_refine_diff_density_rms 0.167
_refine_ls_extinction_method none
_refine_ls_goodness_of_fit_ref 1.259
_refine_ls_hydrogen_treatment constr
_refine_ls_matrix_type full
_refine_ls_number_parameters 649
_refine_ls_number_reflns 13268
_refine_ls_number_restraints 24
_refine_ls_restrained_S_all 1.258
_refine_ls_R_factor_all 0.0691
_refine_ls_R_factor_gt 0.0458
_refine_ls_shift/su_max 0.002
_refine_ls_shift/su_mean 0.000
_refine_ls_structure_factor_coef Fsqd
_refine_ls_weighting_details 'w=1/[\s^2^(Fo^2^)+42.8290P] where P=(Fo^2^+2Fc^2^)/3'
_refine_ls_weighting_scheme calc
_refine_ls_wR_factor_gt 0.0919
_refine_ls_wR_factor_ref 0.1006
_reflns_Friedel_coverage 0.000
_reflns_number_gt 10606
_reflns_number_total 13268
_reflns_threshold_expression 'I > 2\s(I)'
_cod_data_source_file c7cc02114c2.cif
_cod_data_source_block kh468
_cod_original_formula_sum 'C45.58 H49.40 B Cl1.20 F6 I N6 O P3 W'
_cod_database_code 7120125
_shelx_space_group_comment
;
The symmetry employed for this shelxl refinement is uniquely defined
by the following loop, which should always be used as a source of
symmetry information in preference to the above space-group names.
They are only intended as comments.
;
_shelx_estimated_absorpt_t_min 0.633
_shelx_estimated_absorpt_t_max 0.765
_shelxl_version_number 2014-3

loop_
_space_group_symop_operation_xyz
'x, y, z'
'-x, y+1/2, -z+1/2'
'-x, -y, -z'
'x, -y-1/2, z-1/2'

loop_
_atom_site_label
_atom_site_type_symbol
_atom_site_fract_x
_atom_site_fract_y
_atom_site_fract_z
_atom_site_U_iso_or_equiv
_atom_site_adp_type
_atom_site_occupancy
_atom_site_site_symmetry_order
_atom_site_calc_flag
_atom_site_refinement_flags_posn
_atom_site_refinement_flags_adp
_atom_site_refinement_flags_occupancy
_atom_site_disorder_assembly
_atom_site_disorder_group
Cl1 Cl 0.7049(6) 0.3990(3) 0.5247(4) 0.072(3) Uani 0.391(6) 1 d D . P A 1
Cl2 Cl 0.6186(7) 0.4182(4) 0.6399(5) 0.080(3) Uani 0.391(6) 1 d D . P A 1
C46 C 0.6506(16) 0.4557(9) 0.5694(10) 0.0408(11) Uani 0.391(6) 1 d D . P A 1
H46A H 0.5857 0.4754 0.5381 0.049 Uiso 0.496(4) 1 calc R U P B 1
H46B H 0.7011 0.4937 0.5860 0.049 Uiso 0.496(4) 1 calc R U P B 1
P3 P 0.9294(3) 0.46257(18) 0.34270(18) 0.0313(9) Uani 0.496(4) 1 d D . P B 1
F1 F 0.8727(9) 0.5348(5) 0.3373(5) 0.059(2) Uani 0.496(4) 1 d D . P B 1
F2 F 0.9214(9) 0.4668(6) 0.2632(5) 0.051(2) Uani 0.496(4) 1 d D . P B 1
F3 F 0.9920(9) 0.3923(4) 0.3498(5) 0.059(2) Uani 0.496(4) 1 d D . P B 1
F4 F 0.9395(8) 0.4592(5) 0.4221(4) 0.051(2) Uani 0.496(4) 1 d D . P B 1
F5 F 0.8187(8) 0.4242(6) 0.3263(6) 0.059(2) Uani 0.496(4) 1 d D . P B 1
F6 F 1.0410(8) 0.5021(5) 0.3587(5) 0.059(2) Uani 0.496(4) 1 d D . P B 1
Cl3 Cl 0.7948(10) 0.4189(7) 0.3555(6) 0.064(4) Uani 0.208(7) 1 d D . P C 2
Cl4 Cl 0.9678(13) 0.4733(8) 0.3079(11) 0.093(7) Uani 0.208(7) 1 d D . P C 2
C47 C 0.856(2) 0.4910(13) 0.3350(16) 0.0313(9) Uani 0.208(7) 1 d D . P C 2
H47A H 0.8762 0.5213 0.3757 0.038 Uiso 0.208(7) 1 calc R U P C 2
H47B H 0.8041 0.5163 0.2982 0.038 Uiso 0.208(7) 1 calc R U P C 2
P4 P 0.6058(3) 0.4389(2) 0.5982(2) 0.0408(11) Uani 0.504(4) 1 d D . P B 2
F7 F 0.4865(8) 0.4637(6) 0.5841(6) 0.075(3) Uani 0.504(4) 1 d D . P B 2
F8 F 0.6376(9) 0.5125(5) 0.5778(6) 0.070(2) Uani 0.504(4) 1 d D . P B 2
F9 F 0.7250(8) 0.4147(6) 0.6129(6) 0.075(3) Uani 0.504(4) 1 d D . P B 2
F10 F 0.5721(9) 0.3656(5) 0.6195(6) 0.070(2) Uani 0.504(4) 1 d D . P B 2
F11 F 0.5816(10) 0.4166(6) 0.5203(5) 0.076(3) Uani 0.504(4) 1 d D . P B 2
F12 F 0.6289(10) 0.4612(6) 0.6766(5) 0.076(3) Uani 0.504(4) 1 d D . P B 2
W1 W 0.28933(2) 0.15887(2) 0.53059(2) 0.01394(5) Uani 1 1 d . . . . .
I1 I 0.36119(3) 0.02779(2) 0.55741(2) 0.02046(8) Uani 1 1 d . . . . .
P1 P 0.24820(11) 0.20803(8) 0.34881(7) 0.0182(3) Uani 1 1 d . . . . .
P2 P 0.52447(11) 0.14325(8) 0.46674(7) 0.0220(3) Uani 1 1 d . . . . .
O1 O 0.4861(4) 0.2266(2) 0.6405(2) 0.0300(10) Uani 1 1 d . . . . .
N1 N 0.2390(4) 0.1522(3) 0.6268(2) 0.0191(9) Uani 1 1 d . . . . .
N2 N 0.1380(3) 0.1717(2) 0.6244(2) 0.0166(9) Uani 1 1 d . . . . .
N3 N 0.1310(3) 0.1196(2) 0.4831(2) 0.0140(8) Uani 1 1 d . . . . .
N4 N 0.0469(3) 0.1474(2) 0.5021(2) 0.0166(9) Uani 1 1 d . . . . .
N5 N 0.2160(3) 0.2573(2) 0.5257(2) 0.0162(9) Uani 1 1 d . . . . .
N6 N 0.1196(4) 0.2645(2) 0.5384(2) 0.0161(9) Uani 1 1 d . . . . .
C1 C 0.3000(4) 0.1761(3) 0.4329(3) 0.0161(10) Uani 1 1 d . . . . .
C2 C 0.3980(4) 0.1670(3) 0.4748(3) 0.0170(10) Uani 1 1 d . . . . .
C3 C 0.4216(4) 0.2006(3) 0.6014(3) 0.0186(11) Uani 1 1 d . . . . .
C4 C 0.3935(5) 0.1007(4) 0.7193(3) 0.0311(14) Uani 1 1 d . . . . .
H4A H 0.4042 0.0857 0.7668 0.047 Uiso 1 1 calc R U . . .
H4B H 0.4048 0.0619 0.6915 0.047 Uiso 1 1 calc R U . . .
H4C H 0.4438 0.1373 0.7178 0.047 Uiso 1 1 calc R U . . .
C5 C 0.2826(4) 0.1270(3) 0.6913(3) 0.0196(11) Uani 1 1 d . . . . .
C6 C 0.2080(5) 0.1291(3) 0.7282(3) 0.0198(11) Uani 1 1 d . . . . .
C7 C 0.1180(4) 0.1576(3) 0.6848(3) 0.0185(10) Uani 1 1 d . . . . .
C8 C 0.0132(5) 0.1714(3) 0.6964(3) 0.0273(13) Uani 1 1 d . . . . .
H8A H 0.0148 0.1578 0.7431 0.041 Uiso 1 1 calc R U . . .
H8B H -0.0030 0.2204 0.6903 0.041 Uiso 1 1 calc R U . . .
H8C H -0.0414 0.1450 0.6634 0.041 Uiso 1 1 calc R U . . .
C9 C 0.2235(5) 0.1037(3) 0.8004(3) 0.0289(13) Uani 1 1 d . . . . .
H9A H 0.2957 0.0862 0.8184 0.043 Uiso 1 1 calc R U . . .
H9B H 0.2122 0.1416 0.8293 0.043 Uiso 1 1 calc R U . . .
H9C H 0.1728 0.0670 0.8004 0.043 Uiso 1 1 calc R U . . .
C10 C 0.1545(5) 0.0270(3) 0.4024(3) 0.0219(11) Uani 1 1 d . . . . .
H10A H 0.1081 -0.0056 0.3713 0.033 Uiso 1 1 calc R U . . .
H10B H 0.1891 0.0566 0.3762 0.033 Uiso 1 1 calc R U . . .
H10C H 0.2083 0.0017 0.4370 0.033 Uiso 1 1 calc R U . . .
C11 C 0.0904(4) 0.0698(3) 0.4370(3) 0.0157(10) Uani 1 1 d . . . . .
C12 C -0.0186(4) 0.0645(3) 0.4271(3) 0.0182(11) Uani 1 1 d . . . . .
C13 C -0.0429(4) 0.1142(3) 0.4693(3) 0.0176(11) Uani 1 1 d . . . . .
C14 C -0.1486(4) 0.1340(3) 0.4767(4) 0.0271(13) Uani 1 1 d . . . . .
H14A H -0.2028 0.1036 0.4486 0.041 Uiso 1 1 calc R U . . .
H14B H -0.1481 0.1301 0.5249 0.041 Uiso 1 1 calc R U . . .
H14C H -0.1643 0.1815 0.4614 0.041 Uiso 1 1 calc R U . . .
C15 C -0.0918(5) 0.0150(3) 0.3819(3) 0.0283(13) Uani 1 1 d . . . . .
H15A H -0.0521 -0.0139 0.3583 0.042 Uiso 1 1 calc R U . . .
H15B H -0.1247 -0.0139 0.4097 0.042 Uiso 1 1 calc R U . . .
H15C H -0.1468 0.0401 0.3481 0.042 Uiso 1 1 calc R U . . .
C16 C 0.3476(5) 0.3353(3) 0.4946(3) 0.0272(13) Uani 1 1 d . . . . .
H16A H 0.3520 0.3843 0.4852 0.041 Uiso 1 1 calc R U . . .
H16B H 0.4068 0.3223 0.5339 0.041 Uiso 1 1 calc R U . . .
H16C H 0.3510 0.3088 0.4542 0.041 Uiso 1 1 calc R U . . .
C17 C 0.2460(5) 0.3207(3) 0.5104(3) 0.0230(12) Uani 1 1 d . . . . .
C18 C 0.1686(5) 0.3681(3) 0.5136(4) 0.0332(15) Uani 1 1 d . . . . .
C19 C 0.0892(5) 0.3307(3) 0.5310(3) 0.0251(12) Uani 1 1 d . . . . .
C20 C -0.0120(6) 0.3555(3) 0.5425(4) 0.0388(17) Uani 1 1 d . . . . .
H20A H -0.0185 0.4050 0.5344 0.058 Uiso 1 1 calc R U . . .
H20B H -0.0717 0.3320 0.5108 0.058 Uiso 1 1 calc R U . . .
H20C H -0.0120 0.3457 0.5898 0.058 Uiso 1 1 calc R U . . .
C21 C 0.1716(7) 0.4437(4) 0.5008(6) 0.069(3) Uani 1 1 d . . . . .
H21A H 0.1072 0.4651 0.5065 0.103 Uiso 1 1 calc R U . . .
H21B H 0.2336 0.4638 0.5336 0.103 Uiso 1 1 calc R U . . .
H21C H 0.1761 0.4516 0.4540 0.103 Uiso 1 1 calc R U . . .
C22 C 0.1066(4) 0.1901(3) 0.3231(3) 0.0223(12) Uani 1 1 d . . . . .
C23 C 0.0434(5) 0.2291(3) 0.3544(3) 0.0257(13) Uani 1 1 d . . . . .
H23 H 0.0748 0.2613 0.3892 0.031 Uiso 1 1 calc R U . . .
C24 C -0.0665(5) 0.2199(4) 0.3339(3) 0.0338(16) Uani 1 1 d . . . . .
H24 H -0.1097 0.2458 0.3551 0.041 Uiso 1 1 calc R U . . .
C25 C -0.1119(5) 0.1737(4) 0.2834(3) 0.0353(16) Uani 1 1 d . . . . .
H25 H -0.1865 0.1678 0.2701 0.042 Uiso 1 1 calc R U . . .
C26 C -0.0501(5) 0.1353(4) 0.2515(3) 0.0314(14) Uani 1 1 d . . . . .
H26 H -0.0824 0.1038 0.2161 0.038 Uiso 1 1 calc R U . . .
C27 C 0.0594(5) 0.1433(3) 0.2715(3) 0.0260(13) Uani 1 1 d . . . . .
H27 H 0.1021 0.1169 0.2502 0.031 Uiso 1 1 calc R U . . .
C28 C 0.3052(4) 0.1526(3) 0.2962(3) 0.0191(11) Uani 1 1 d . . . . .
C29 C 0.3054(5) 0.1782(4) 0.2320(3) 0.0303(14) Uani 1 1 d . . . . .
H29 H 0.2768 0.2222 0.2176 0.036 Uiso 1 1 calc R U . . .
C30 C 0.3481(6) 0.1381(4) 0.1893(3) 0.0393(18) Uani 1 1 d . . . . .
H30 H 0.3466 0.1549 0.1451 0.047 Uiso 1 1 calc R U . . .
C31 C 0.3919(6) 0.0755(4) 0.2095(4) 0.0373(17) Uani 1 1 d . . . . .
H31 H 0.4217 0.0495 0.1799 0.045 Uiso 1 1 calc R U . . .
C32 C 0.3929(5) 0.0499(3) 0.2736(3) 0.0298(14) Uani 1 1 d . . . . .
H32 H 0.4234 0.0063 0.2878 0.036 Uiso 1 1 calc R U . . .
C33 C 0.3494(5) 0.0878(3) 0.3169(3) 0.0235(12) Uani 1 1 d . . . . .
H33 H 0.3494 0.0700 0.3604 0.028 Uiso 1 1 calc R U . . .
C34 C 0.5537(5) 0.2054(4) 0.4072(3) 0.0322(15) Uani 1 1 d . . . . .
C35 C 0.5877(5) 0.1796(5) 0.3530(3) 0.042(2) Uani 1 1 d . . . . .
H35 H 0.5916 0.1314 0.3473 0.051 Uiso 1 1 calc R U . . .
C36 C 0.6158(6) 0.2231(6) 0.3075(4) 0.062(3) Uani 1 1 d . . . . .
H36 H 0.6366 0.2047 0.2700 0.075 Uiso 1 1 calc R U . . .
C37 C 0.6140(7) 0.2928(7) 0.3161(5) 0.080(4) Uani 1 1 d . . . . .
H37 H 0.6354 0.3224 0.2853 0.096 Uiso 1 1 calc R U . . .
C38 C 0.5807(7) 0.3204(5) 0.3705(5) 0.064(3) Uani 1 1 d . . . . .
H38 H 0.5789 0.3687 0.3765 0.077 Uiso 1 1 calc R U . . .
C39 C 0.5503(5) 0.2768(4) 0.4153(3) 0.0369(17) Uani 1 1 d . . . . .
H39 H 0.5271 0.2953 0.4519 0.044 Uiso 1 1 calc R U . . .
C40 C 0.6182(4) 0.1593(3) 0.5506(3) 0.0213(11) Uani 1 1 d . . . . .
C41 C 0.6720(5) 0.2209(3) 0.5701(3) 0.0281(13) Uani 1 1 d . . . . .
H41 H 0.6619 0.2579 0.5386 0.034 Uiso 1 1 calc R U . . .
C42 C 0.7406(5) 0.2280(4) 0.6357(3) 0.0307(14) Uani 1 1 d . . . . .
H42 H 0.7772 0.2700 0.6488 0.037 Uiso 1 1 calc R U . . .
C43 C 0.7557(5) 0.1743(3) 0.6819(3) 0.0257(13) Uani 1 1 d . . . . .
H44 H 0.8004 0.1801 0.7272 0.031 Uiso 1 1 calc R U . . .
C44 C 0.7055(4) 0.1120(3) 0.6622(3) 0.0233(12) Uani 1 1 d . . . . .
H45 H 0.7174 0.0746 0.6934 0.028 Uiso 1 1 calc R U . . .
C45 C 0.6381(4) 0.1048(3) 0.5968(3) 0.0226(12) Uani 1 1 d . . . . .
H46 H 0.6048 0.0618 0.5831 0.027 Uiso 1 1 calc R U . . .
B1 B 0.0647(5) 0.2016(3) 0.5586(3) 0.0184(12) Uani 1 1 d . . . . .
H1 H -0.0043 0.2152 0.5664 0.022 Uiso 1 1 calc R U . . .

loop_
_atom_site_aniso_label
_atom_site_aniso_U_11
_atom_site_aniso_U_22
_atom_site_aniso_U_33
_atom_site_aniso_U_23
_atom_site_aniso_U_13
_atom_site_aniso_U_12
Cl1 0.125(6) 0.026(3) 0.093(5) -0.004(3) 0.076(5) -0.013(3)
Cl2 0.106(6) 0.079(5) 0.082(6) 0.013(5) 0.069(5) 0.003(4)
C46 0.047(2) 0.039(2) 0.043(2) -0.0138(19) 0.0237(19) -0.0222(18)
P3 0.049(2) 0.0256(18) 0.0193(16) -0.0006(13) 0.0095(16) 0.0009(16)
F1 0.087(6) 0.038(4) 0.061(5) 0.017(3) 0.035(4) 0.025(4)
F2 0.076(5) 0.050(4) 0.029(3) 0.002(3) 0.018(3) 0.001(4)
F3 0.087(6) 0.038(4) 0.061(5) 0.017(3) 0.035(4) 0.025(4)
F4 0.076(5) 0.050(4) 0.029(3) 0.002(3) 0.018(3) 0.001(4)
F5 0.060(5) 0.072(5) 0.041(4) 0.004(4) 0.008(4) -0.021(4)
F6 0.060(5) 0.072(5) 0.041(4) 0.004(4) 0.008(4) -0.021(4)
Cl3 0.069(8) 0.086(9) 0.043(6) -0.020(6) 0.024(6) -0.029(7)
Cl4 0.091(12) 0.067(9) 0.136(17) 0.042(11) 0.057(12) 0.032(9)
C47 0.049(2) 0.0256(18) 0.0193(16) -0.0006(13) 0.0095(16) 0.0009(16)
P4 0.047(2) 0.039(2) 0.043(2) -0.0138(19) 0.0237(19) -0.0222(18)
F7 0.056(5) 0.090(6) 0.084(6) 0.004(5) 0.030(4) 0.000(4)
F8 0.088(6) 0.047(4) 0.080(6) -0.003(4) 0.030(5) -0.033(4)
F9 0.056(5) 0.090(6) 0.084(6) 0.004(5) 0.030(4) 0.000(4)
F10 0.088(6) 0.047(4) 0.080(6) -0.003(4) 0.030(5) -0.033(4)
F11 0.103(7) 0.089(6) 0.050(4) -0.033(4) 0.043(5) -0.053(5)
F12 0.103(7) 0.089(6) 0.050(4) -0.033(4) 0.043(5) -0.053(5)
W1 0.01326(9) 0.01618(10) 0.01254(9) -0.00032(8) 0.00385(7) -0.00057(8)
I1 0.01787(17) 0.01801(17) 0.02454(18) 0.00194(14) 0.00434(14) 0.00186(14)
P1 0.0186(7) 0.0201(7) 0.0148(6) 0.0019(5) 0.0026(5) 0.0024(5)
P2 0.0150(7) 0.0359(9) 0.0149(6) -0.0007(6) 0.0040(5) 0.0050(6)
O1 0.031(2) 0.038(3) 0.025(2) -0.011(2) 0.0144(19) -0.005(2)
N1 0.018(2) 0.025(2) 0.015(2) 0.0014(19) 0.0059(17) 0.000(2)
N2 0.017(2) 0.018(2) 0.016(2) 0.0001(17) 0.0067(17) 0.0023(17)
N3 0.010(2) 0.015(2) 0.016(2) -0.0020(17) 0.0020(16) 0.0004(16)
N4 0.013(2) 0.020(2) 0.018(2) 0.0001(18) 0.0055(17) 0.0025(17)
N5 0.014(2) 0.017(2) 0.019(2) -0.0024(18) 0.0064(18) 0.0005(17)
N6 0.019(2) 0.016(2) 0.014(2) -0.0016(17) 0.0050(18) 0.0032(17)
C1 0.019(3) 0.018(3) 0.011(2) -0.0030(19) 0.0030(19) -0.004(2)
C2 0.017(2) 0.022(3) 0.015(2) -0.002(2) 0.007(2) -0.002(2)
C3 0.016(3) 0.025(3) 0.015(3) -0.006(2) 0.006(2) -0.004(2)
C4 0.027(3) 0.042(4) 0.023(3) 0.009(3) 0.004(3) 0.007(3)
C5 0.021(3) 0.021(3) 0.017(3) 0.000(2) 0.004(2) 0.000(2)
C6 0.031(3) 0.018(3) 0.011(2) 0.000(2) 0.008(2) -0.003(2)
C7 0.028(3) 0.016(2) 0.015(2) -0.003(2) 0.012(2) -0.004(2)
C8 0.030(3) 0.036(4) 0.021(3) 0.000(2) 0.014(2) 0.002(3)
C9 0.040(4) 0.030(3) 0.018(3) 0.002(2) 0.009(3) -0.002(3)
C10 0.026(3) 0.017(3) 0.022(3) -0.006(2) 0.005(2) 0.002(2)
C11 0.017(2) 0.014(2) 0.016(2) 0.0023(19) 0.003(2) 0.000(2)
C12 0.018(3) 0.015(3) 0.018(3) 0.001(2) -0.001(2) -0.005(2)
C13 0.014(2) 0.016(3) 0.022(3) 0.003(2) 0.006(2) -0.002(2)
C14 0.014(3) 0.025(3) 0.043(4) 0.000(3) 0.010(3) -0.001(2)
C15 0.022(3) 0.024(3) 0.034(3) -0.006(3) 0.001(3) -0.008(2)
C16 0.029(3) 0.022(3) 0.030(3) -0.002(3) 0.008(3) -0.009(3)
C17 0.029(3) 0.023(3) 0.017(3) 0.004(2) 0.006(2) 0.006(2)
C18 0.032(4) 0.017(3) 0.050(4) 0.003(3) 0.011(3) 0.002(3)
C19 0.027(3) 0.015(3) 0.032(3) -0.002(2) 0.006(2) 0.005(2)
C20 0.036(4) 0.024(4) 0.061(5) 0.001(3) 0.022(4) 0.008(3)
C21 0.054(5) 0.023(4) 0.144(10) 0.017(5) 0.050(6) 0.006(4)
C22 0.020(3) 0.024(3) 0.021(3) 0.007(2) 0.002(2) 0.006(2)
C23 0.028(3) 0.026(3) 0.023(3) 0.006(2) 0.006(2) 0.007(2)
C24 0.028(3) 0.047(4) 0.030(3) 0.012(3) 0.013(3) 0.017(3)
C25 0.024(3) 0.049(4) 0.031(3) 0.019(3) 0.005(3) 0.007(3)
C26 0.022(3) 0.041(4) 0.025(3) 0.007(3) -0.004(2) -0.002(3)
C27 0.024(3) 0.031(3) 0.020(3) 0.005(2) 0.002(2) 0.004(2)
C28 0.018(2) 0.027(3) 0.013(2) 0.002(2) 0.005(2) -0.001(2)
C29 0.031(3) 0.041(4) 0.020(3) 0.009(3) 0.011(3) -0.001(3)
C30 0.049(4) 0.057(5) 0.019(3) -0.005(3) 0.019(3) -0.010(4)
C31 0.033(4) 0.052(5) 0.033(4) -0.013(3) 0.020(3) -0.007(3)
C32 0.030(3) 0.029(3) 0.034(3) -0.003(3) 0.015(3) -0.001(3)
C33 0.023(3) 0.028(3) 0.021(3) 0.000(2) 0.010(2) 0.000(2)
C34 0.015(3) 0.061(5) 0.021(3) 0.008(3) 0.005(2) 0.003(3)
C35 0.019(3) 0.085(6) 0.023(3) 0.009(3) 0.007(3) 0.016(3)
C36 0.034(4) 0.126(9) 0.034(4) 0.035(5) 0.022(3) 0.030(5)
C37 0.052(6) 0.134(11) 0.069(7) 0.073(7) 0.043(5) 0.040(6)
C38 0.047(5) 0.081(7) 0.073(6) 0.053(5) 0.031(5) 0.024(5)
C39 0.026(3) 0.058(5) 0.027(3) 0.021(3) 0.008(3) 0.007(3)
C40 0.016(2) 0.031(3) 0.017(2) -0.001(2) 0.004(2) 0.003(2)
C41 0.023(3) 0.034(4) 0.026(3) 0.006(3) 0.006(2) 0.001(3)
C42 0.028(3) 0.032(3) 0.029(3) -0.005(3) 0.003(3) -0.003(3)
C43 0.019(3) 0.038(4) 0.019(3) -0.003(2) 0.002(2) 0.001(2)
C44 0.019(3) 0.032(3) 0.019(3) 0.001(2) 0.005(2) 0.002(2)
C45 0.018(3) 0.027(3) 0.023(3) 0.000(2) 0.006(2) 0.004(2)
B1 0.016(3) 0.021(3) 0.017(3) 0.000(2) 0.003(2) 0.003(2)

loop_
_atom_type_symbol
_atom_type_description
_atom_type_scat_dispersion_real
_atom_type_scat_dispersion_imag
_atom_type_scat_source
C C 0.0033 0.0016 'International Tables Vol C Tables 4.2.6.8 and 6.1.1.4'
H H 0.0000 0.0000 'International Tables Vol C Tables 4.2.6.8 and 6.1.1.4'
B B 0.0013 0.0007 'International Tables Vol C Tables 4.2.6.8 and 6.1.1.4'
F F 0.0171 0.0103 'International Tables Vol C Tables 4.2.6.8 and 6.1.1.4'
I I -0.4742 1.8119 'International Tables Vol C Tables 4.2.6.8 and 6.1.1.4'
N N 0.0061 0.0033 'International Tables Vol C Tables 4.2.6.8 and 6.1.1.4'
O O 0.0106 0.0060 'International Tables Vol C Tables 4.2.6.8 and 6.1.1.4'
P P 0.1023 0.0942 'International Tables Vol C Tables 4.2.6.8 and 6.1.1.4'
W W -0.8490 6.8722 'International Tables Vol C Tables 4.2.6.8 and 6.1.1.4'
Cl Cl 0.1484 0.1585 'International Tables Vol C Tables 4.2.6.8 and 6.1.1.4'

loop_
_geom_angle_atom_site_label_1
_geom_angle_atom_site_label_2
_geom_angle_atom_site_label_3
_geom_angle
Cl1 C46 Cl2 113.1(11)
Cl1 C46 H46A 109.0
Cl2 C46 H46A 109.0
Cl1 C46 H46B 109.0
Cl2 C46 H46B 109.0
H46A C46 H46B 107.8
F4 P3 F1 90.7(5)
F4 P3 F3 88.7(5)
F1 P3 F3 177.0(7)
F4 P3 F5 90.3(6)
F1 P3 F5 91.0(7)
F3 P3 F5 92.0(6)
F4 P3 F2 178.9(6)
F1 P3 F2 89.2(6)
F3 P3 F2 91.3(6)
F5 P3 F2 90.8(6)
F4 P3 F6 90.0(5)
F1 P3 F6 88.5(6)
F3 P3 F6 88.5(6)
F5 P3 F6 179.4(7)
F2 P3 F6 88.8(6)
Cl3 C47 Cl4 113.9(16)
Cl3 C47 H47A 108.8
Cl4 C47 H47A 108.8
Cl3 C47 H47B 108.8
Cl4 C47 H47B 108.8
H47A C47 H47B 107.7
F8 P4 F11 89.0(6)
F8 P4 F9 90.0(6)
F11 P4 F9 91.2(7)
F8 P4 F7 89.8(7)
F11 P4 F7 89.4(7)
F9 P4 F7 179.4(8)
F8 P4 F10 178.8(7)
F11 P4 F10 91.8(6)
F9 P4 F10 91.0(7)
F7 P4 F10 89.2(6)
F8 P4 F12 91.3(6)
F11 P4 F12 179.4(6)
F9 P4 F12 89.4(7)
F7 P4 F12 90.0(7)
F10 P4 F12 87.9(6)
C1 W1 C2 38.1(2)
C1 W1 C3 109.4(2)
C2 W1 C3 77.0(2)
C1 W1 N5 87.68(19)
C2 W1 N5 106.2(2)
C3 W1 N5 87.8(2)
C1 W1 N3 86.77(19)
C2 W1 N3 120.52(19)
C3 W1 N3 162.43(18)
N5 W1 N3 86.05(16)
C1 W1 N1 165.97(19)
C2 W1 N1 154.69(19)
C3 W1 N1 79.31(19)
N5 W1 N1 81.58(17)
N3 W1 N1 83.52(16)
C1 W1 I1 103.47(15)
C2 W1 I1 85.79(16)
C3 W1 I1 92.93(16)
N5 W1 I1 167.84(12)
N3 W1 I1 89.69(11)
N1 W1 I1 86.63(13)
C1 P1 C28 104.2(3)
C1 P1 C22 107.4(3)
C28 P1 C22 105.8(3)
C2 P2 C34 105.2(3)
C2 P2 C40 106.0(2)
C34 P2 C40 106.9(3)
C5 N1 N2 106.2(4)
C5 N1 W1 135.4(4)
N2 N1 W1 118.2(3)
C7 N2 N1 110.1(4)
C7 N2 B1 129.4(5)
N1 N2 B1 120.5(4)
C11 N3 N4 106.4(4)
C11 N3 W1 134.8(3)
N4 N3 W1 118.7(3)
C13 N4 N3 109.4(4)
C13 N4 B1 129.2(5)
N3 N4 B1 121.0(4)
C17 N5 N6 107.0(4)
C17 N5 W1 132.2(4)
N6 N5 W1 120.9(3)
C19 N6 N5 109.8(5)
C19 N6 B1 130.3(5)
N5 N6 B1 119.8(4)
C2 C1 P1 134.7(4)
C2 C1 W1 71.2(3)
P1 C1 W1 151.5(3)
C1 C2 P2 137.1(4)
C1 C2 W1 70.7(3)
P2 C2 W1 147.2(3)
O1 C3 W1 173.9(5)
C5 C4 H4A 109.5
C5 C4 H4B 109.5
H4A C4 H4B 109.5
C5 C4 H4C 109.5
H4A C4 H4C 109.5
H4B C4 H4C 109.5
N1 C5 C6 109.6(5)
N1 C5 C4 126.1(5)
C6 C5 C4 124.3(5)
C7 C6 C5 106.1(5)
C7 C6 C9 127.8(5)
C5 C6 C9 126.1(6)
N2 C7 C6 108.1(5)
N2 C7 C8 122.0(5)
C6 C7 C8 129.9(5)
C7 C8 H8A 109.5
C7 C8 H8B 109.5
H8A C8 H8B 109.5
C7 C8 H8C 109.5
H8A C8 H8C 109.5
H8B C8 H8C 109.5
C6 C9 H9A 109.5
C6 C9 H9B 109.5
H9A C9 H9B 109.5
C6 C9 H9C 109.5
H9A C9 H9C 109.5
H9B C9 H9C 109.5
C11 C10 H10A 109.5
C11 C10 H10B 109.5
H10A C10 H10B 109.5
C11 C10 H10C 109.5
H10A C10 H10C 109.5
H10B C10 H10C 109.5
N3 C11 C12 110.2(5)
N3 C11 C10 124.1(5)
C12 C11 C10 125.6(5)
C13 C12 C11 105.3(5)
C13 C12 C15 127.8(5)
C11 C12 C15 126.9(5)
N4 C13 C12 108.6(5)
N4 C13 C14 122.6(5)
C12 C13 C14 128.7(5)
C13 C14 H14A 109.5
C13 C14 H14B 109.5
H14A C14 H14B 109.5
C13 C14 H14C 109.5
H14A C14 H14C 109.5
H14B C14 H14C 109.5
C12 C15 H15A 109.5
C12 C15 H15B 109.5
H15A C15 H15B 109.5
C12 C15 H15C 109.5
H15A C15 H15C 109.5
H15B C15 H15C 109.5
C17 C16 H16A 109.5
C17 C16 H16B 109.5
H16A C16 H16B 109.5
C17 C16 H16C 109.5
H16A C16 H16C 109.5
H16B C16 H16C 109.5
N5 C17 C18 109.4(5)
N5 C17 C16 123.9(5)
C18 C17 C16 126.7(6)
C17 C18 C19 105.9(5)
C17 C18 C21 126.2(7)
C19 C18 C21 127.9(6)
N6 C19 C18 107.9(5)
N6 C19 C20 122.8(6)
C18 C19 C20 129.2(6)
C19 C20 H20A 109.5
C19 C20 H20B 109.5
H20A C20 H20B 109.5
C19 C20 H20C 109.5
H20A C20 H20C 109.5
H20B C20 H20C 109.5
C18 C21 H21A 109.5
C18 C21 H21B 109.5
H21A C21 H21B 109.5
C18 C21 H21C 109.5
H21A C21 H21C 109.5
H21B C21 H21C 109.5
C27 C22 C23 119.9(6)
C27 C22 P1 123.0(5)
C23 C22 P1 117.0(5)
C24 C23 C22 119.3(6)
C24 C23 H23 120.4
C22 C23 H23 120.4
C25 C24 C23 120.4(6)
C25 C24 H24 119.8
C23 C24 H24 119.8
C24 C25 C26 120.8(6)
C24 C25 H25 119.6
C26 C25 H25 119.6
C25 C26 C27 119.7(6)
C25 C26 H26 120.2
C27 C26 H26 120.2
C26 C27 C22 120.0(6)
C26 C27 H27 120.0
C22 C27 H27 120.0
C29 C28 C33 119.5(5)
C29 C28 P1 116.3(5)
C33 C28 P1 124.2(4)
C28 C29 C30 119.0(6)
C28 C29 H29 120.5
C30 C29 H29 120.5
C31 C30 C29 121.6(6)
C31 C30 H30 119.2
C29 C30 H30 119.2
C30 C31 C32 119.8(6)
C30 C31 H31 120.1
C32 C31 H31 120.1
C33 C32 C31 120.1(6)
C33 C32 H32 119.9
C31 C32 H32 119.9
C32 C33 C28 120.0(6)
C32 C33 H33 120.0
C28 C33 H33 120.0
C35 C34 C39 118.6(7)
C35 C34 P2 117.2(6)
C39 C34 P2 124.1(5)
C36 C35 C34 120.9(9)
C36 C35 H35 119.6
C34 C35 H35 119.6
C37 C36 C35 120.5(8)
C37 C36 H36 119.8
C35 C36 H36 119.8
C36 C37 C38 120.1(8)
C36 C37 H37 120.0
C38 C37 H37 120.0
C39 C38 C37 119.4(10)
C39 C38 H38 120.3
C37 C38 H38 120.3
C38 C39 C34 120.6(8)
C38 C39 H39 119.7
C34 C39 H39 119.7
C45 C40 C41 118.8(5)
C45 C40 P2 116.6(5)
C41 C40 P2 124.6(5)
C42 C41 C40 119.9(6)
C42 C41 H41 120.0
C40 C41 H41 120.0
C43 C42 C41 120.5(6)
C43 C42 H42 119.8
C41 C42 H42 119.8
C42 C43 C44 120.0(6)
C42 C43 H44 120.0
C44 C43 H44 120.0
C45 C44 C43 119.5(6)
C45 C44 H45 120.2
C43 C44 H45 120.2
C44 C45 C40 121.2(6)
C44 C45 H46 119.4
C40 C45 H46 119.4
N4 B1 N2 108.6(5)
N4 B1 N6 109.7(4)
N2 B1 N6 108.0(4)
N4 B1 H1 110.2
N2 B1 H1 110.2
N6 B1 H1 110.2

loop_
_geom_bond_atom_site_label_1
_geom_bond_atom_site_label_2
_geom_bond_distance
Cl1 C46 1.707(18)
Cl2 C46 1.760(19)
C46 H46A 0.9900
C46 H46B 0.9900
P3 F4 1.582(8)
P3 F1 1.584(9)
P3 F3 1.585(9)
P3 F5 1.589(10)
P3 F2 1.590(9)
P3 F6 1.610(10)
Cl3 C47 1.72(2)
Cl4 C47 1.75(2)
C47 H47A 0.9900
C47 H47B 0.9900
P4 F8 1.582(9)
P4 F11 1.585(9)
P4 F9 1.585(10)
P4 F7 1.592(10)
P4 F10 1.592(9)
P4 F12 1.596(9)
W1 C1 2.055(5)
W1 C2 2.062(5)
W1 C3 2.090(5)
W1 N5 2.138(4)
W1 N3 2.178(4)
W1 N1 2.234(4)
W1 I1 2.7276(4)
P1 C1 1.766(5)
P1 C28 1.821(6)
P1 C22 1.824(6)
P2 C2 1.779(5)
P2 C34 1.826(7)
P2 C40 1.831(6)
O1 C3 1.110(7)
N1 C5 1.366(7)
N1 N2 1.370(6)
N2 C7 1.353(6)
N2 B1 1.529(7)
N3 C11 1.350(7)
N3 N4 1.381(6)
N4 C13 1.350(7)
N4 B1 1.529(8)
N5 C17 1.360(7)
N5 N6 1.370(6)
N6 C19 1.348(7)
N6 B1 1.537(8)
C1 C2 1.345(7)
C4 C5 1.502(8)
C4 H4A 0.9800
C4 H4B 0.9800
C4 H4C 0.9800
C5 C6 1.391(8)
C6 C7 1.382(8)
C6 C9 1.505(8)
C7 C8 1.486(8)
C8 H8A 0.9800
C8 H8B 0.9800
C8 H8C 0.9800
C9 H9A 0.9800
C9 H9B 0.9800
C9 H9C 0.9800
C10 C11 1.494(7)
C10 H10A 0.9800
C10 H10B 0.9800
C10 H10C 0.9800
C11 C12 1.396(7)
C12 C13 1.388(8)
C12 C15 1.487(8)
C13 C14 1.491(7)
C14 H14A 0.9800
C14 H14B 0.9800
C14 H14C 0.9800
C15 H15A 0.9800
C15 H15B 0.9800
C15 H15C 0.9800
C16 C17 1.488(8)
C16 H16A 0.9800
C16 H16B 0.9800
C16 H16C 0.9800
C17 C18 1.390(9)
C18 C19 1.398(9)
C18 C21 1.499(10)
C19 C20 1.494(9)
C20 H20A 0.9800
C20 H20B 0.9800
C20 H20C 0.9800
C21 H21A 0.9800
C21 H21B 0.9800
C21 H21C 0.9800
C22 C27 1.397(9)
C22 C23 1.402(8)
C23 C24 1.401(9)
C23 H23 0.9500
C24 C25 1.371(10)
C24 H24 0.9500
C25 C26 1.392(10)
C25 H25 0.9500
C26 C27 1.393(8)
C26 H26 0.9500
C27 H27 0.9500
C28 C29 1.396(7)
C28 C33 1.405(8)
C29 C30 1.397(9)
C29 H29 0.9500
C30 C31 1.364(11)
C30 H30 0.9500
C31 C32 1.391(10)
C31 H31 0.9500
C32 C33 1.388(8)
C32 H32 0.9500
C33 H33 0.9500
C34 C35 1.392(9)
C34 C39 1.404(11)
C35 C36 1.378(11)
C35 H35 0.9500
C36 C37 1.371(16)
C36 H36 0.9500
C37 C38 1.404(14)
C37 H37 0.9500
C38 C39 1.384(10)
C38 H38 0.9500
C39 H39 0.9500
C40 C45 1.392(8)
C40 C41 1.394(9)
C41 C42 1.393(9)
C41 H41 0.9500
C42 C43 1.382(9)
C42 H42 0.9500
C43 C44 1.387(9)
C43 H44 0.9500
C44 C45 1.385(8)
C44 H45 0.9500
C45 H46 0.9500
B1 H1 1.0000

loop_
_geom_torsion_atom_site_label_1
_geom_torsion_atom_site_label_2
_geom_torsion_atom_site_label_3
_geom_torsion_atom_site_label_4
_geom_torsion
C5 N1 N2 C7 -1.4(6)
W1 N1 N2 C7 173.7(4)
C5 N1 N2 B1 -179.1(5)
W1 N1 N2 B1 -3.9(6)
C11 N3 N4 C13 1.1(6)
W1 N3 N4 C13 -177.4(3)
C11 N3 N4 B1 174.8(5)
W1 N3 N4 B1 -3.7(6)
C17 N5 N6 C19 0.4(6)
W1 N5 N6 C19 -178.9(4)
C17 N5 N6 B1 -178.9(5)
W1 N5 N6 B1 1.8(6)
C28 P1 C1 C2 58.6(6)
C22 P1 C1 C2 170.6(6)
C28 P1 C1 W1 -150.6(6)
C22 P1 C1 W1 -38.6(7)
P1 C1 C2 P2 -35.7(10)
W1 C1 C2 P2 158.6(6)
P1 C1 C2 W1 165.8(6)
C34 P2 C2 C1 56.9(7)
C40 P2 C2 C1 170.0(6)
C34 P2 C2 W1 -162.6(6)
C40 P2 C2 W1 -49.5(6)
N2 N1 C5 C6 1.6(6)
W1 N1 C5 C6 -172.3(4)
N2 N1 C5 C4 -178.5(6)
W1 N1 C5 C4 7.7(9)
N1 C5 C6 C7 -1.1(7)
C4 C5 C6 C7 178.9(6)
N1 C5 C6 C9 177.7(5)
C4 C5 C6 C9 -2.3(10)
N1 N2 C7 C6 0.7(6)
B1 N2 C7 C6 178.1(5)
N1 N2 C7 C8 -178.1(5)
B1 N2 C7 C8 -0.7(9)
C5 C6 C7 N2 0.2(6)
C9 C6 C7 N2 -178.6(5)
C5 C6 C7 C8 178.9(6)
C9 C6 C7 C8 0.1(10)
N4 N3 C11 C12 -0.9(6)
W1 N3 C11 C12 177.2(4)
N4 N3 C11 C10 179.2(5)
W1 N3 C11 C10 -2.6(8)
N3 C11 C12 C13 0.4(6)
C10 C11 C12 C13 -179.7(5)
N3 C11 C12 C15 -178.4(5)
C10 C11 C12 C15 1.4(9)
N3 N4 C13 C12 -0.9(6)
B1 N4 C13 C12 -173.9(5)
N3 N4 C13 C14 -177.4(5)
B1 N4 C13 C14 9.6(9)
C11 C12 C13 N4 0.3(6)
C15 C12 C13 N4 179.1(5)
C11 C12 C13 C14 176.6(6)
C15 C12 C13 C14 -4.6(10)
N6 N5 C17 C18 0.1(7)
W1 N5 C17 C18 179.2(4)
N6 N5 C17 C16 178.8(5)
W1 N5 C17 C16 -2.0(9)
N5 C17 C18 C19 -0.5(7)
C16 C17 C18 C19 -179.2(6)
N5 C17 C18 C21 179.5(8)
C16 C17 C18 C21 0.8(12)
N5 N6 C19 C18 -0.7(7)
B1 N6 C19 C18 178.5(6)
N5 N6 C19 C20 -179.0(6)
B1 N6 C19 C20 0.1(10)
C17 C18 C19 N6 0.7(7)
C21 C18 C19 N6 -179.3(8)
C17 C18 C19 C20 178.9(7)
C21 C18 C19 C20 -1.0(14)
C1 P1 C22 C27 -112.2(5)
C28 P1 C22 C27 -1.4(6)
C1 P1 C22 C23 71.9(5)
C28 P1 C22 C23 -177.2(4)
C27 C22 C23 C24 0.7(9)
P1 C22 C23 C24 176.7(5)
C22 C23 C24 C25 -0.5(9)
C23 C24 C25 C26 -0.2(10)
C24 C25 C26 C27 0.8(10)
C25 C26 C27 C22 -0.6(9)
C23 C22 C27 C26 -0.2(9)
P1 C22 C27 C26 -175.9(5)
C1 P1 C28 C29 -160.4(5)
C22 P1 C28 C29 86.5(5)
C1 P1 C28 C33 18.4(6)
C22 P1 C28 C33 -94.6(5)
C33 C28 C29 C30 1.0(9)
P1 C28 C29 C30 179.9(5)
C28 C29 C30 C31 -1.7(11)
C29 C30 C31 C32 1.2(11)
C30 C31 C32 C33 0.0(10)
C31 C32 C33 C28 -0.7(9)
C29 C28 C33 C32 0.1(9)
P1 C28 C33 C32 -178.7(5)
C2 P2 C34 C35 -130.9(5)
C40 P2 C34 C35 116.7(5)
C2 P2 C34 C39 53.3(6)
C40 P2 C34 C39 -59.1(6)
C39 C34 C35 C36 -1.1(10)
P2 C34 C35 C36 -177.1(6)
C34 C35 C36 C37 2.1(12)
C35 C36 C37 C38 -1.7(14)
C36 C37 C38 C39 0.4(14)
C37 C38 C39 C34 0.6(12)
C35 C34 C39 C38 -0.3(10)
P2 C34 C39 C38 175.5(6)
C2 P2 C40 C45 91.2(5)
C34 P2 C40 C45 -156.8(4)
C2 P2 C40 C41 -90.6(5)
C34 P2 C40 C41 21.3(6)
C45 C40 C41 C42 -2.8(9)
P2 C40 C41 C42 179.0(5)
C40 C41 C42 C43 -0.1(10)
C41 C42 C43 C44 2.4(10)
C42 C43 C44 C45 -1.9(9)
C43 C44 C45 C40 -1.1(9)
C41 C40 C45 C44 3.4(8)
P2 C40 C45 C44 -178.3(4)
C13 N4 B1 N2 114.2(6)
N3 N4 B1 N2 -58.1(6)
C13 N4 B1 N6 -128.1(6)
N3 N4 B1 N6 59.7(6)
C7 N2 B1 N4 -115.1(6)
N1 N2 B1 N4 62.1(6)
C7 N2 B1 N6 126.1(6)
N1 N2 B1 N6 -56.8(6)
C19 N6 B1 N4 122.1(6)
N5 N6 B1 N4 -58.8(6)
C19 N6 B1 N2 -119.7(6)
N5 N6 B1 N2 59.4(6)
